data_4314425
loop_
_publ_author_name
'Patrina Paraskevopoulou'
'Lin Ai'
'Qiuwen Wang'
'Devender Pinnapareddy'
'Rama Acharyya'
'Rupam Dinda'
'Purak Das'
'Remle \,Celenligil-\,Cetin'
'Georgios Floros'
'Yiannis Sanakis'
'Amitava Choudhury'
'Nigam P. Rath'
'Pericles Stavropoulos'

_publ_section_title
;
 Synthesis and Characterization of a Series of Structurally and
 Electronically Diverse Fe(II) Complexes Featuring a Family of
 Triphenylamido-Amine Ligands
;
_journal_name_full 'Inorganic Chemistry'
_journal_page_first 108
_journal_page_last 122
_journal_paper_doi 10.1021/ic9015838
_journal_volume 49
_journal_year 2010
_chemical_formula_moiety 'K(C2 H3 N) Fe C39 H27 N4 O3(C2 H3 N), 2(C2 H3 N)'
_chemical_formula_sum 'C47 H39 Fe K N8 O3'
_chemical_formula_weight 858.81
_chemical_name_systematic
; 
 ? 
;
_space_group_IT_number 14
_symmetry_cell_setting monoclinic
_symmetry_space_group_name_Hall '-P 2yn'
_symmetry_space_group_name_H-M 'P 1 21/n 1'
_atom_sites_solution_hydrogens geom
_atom_sites_solution_primary direct
_atom_sites_solution_secondary difmap
_audit_creation_method SHELXL-97
_cell_angle_alpha 90.00
_cell_angle_beta 103.422(5)
_cell_angle_gamma 90.00
_cell_formula_units_Z 4
_cell_length_a 10.208(3)
_cell_length_b 23.532(7)
_cell_length_c 18.691(5)
_cell_measurement_reflns_used 6553
_cell_measurement_temperature 223(2)
_cell_measurement_theta_max 27.90
_cell_measurement_theta_min 2.27
_cell_volume 4367(2)
_computing_cell_refinement 'Bruker SMART, 1998'
_computing_data_collection 'Bruker SMART, 1998'
_computing_data_reduction 'Bruker SAINT, 1998'
_computing_molecular_graphics 'Bruker SHELXTL'
_computing_publication_material 'Bruker SHELXTL'
_computing_structure_refinement 'SHELXL-97 (Sheldrick, 1997)'
_computing_structure_solution 'SHELXS-97 (Sheldrick, 1990)'
_diffrn_ambient_temperature 223(2)
_diffrn_measured_fraction_theta_full 1.000
_diffrn_measured_fraction_theta_max 1.000
_diffrn_measurement_device_type 'CCD area detector'
_diffrn_measurement_method 'phi and omega scans'
_diffrn_radiation_monochromator graphite
_diffrn_radiation_source 'fine-focus sealed tube'
_diffrn_radiation_type MoK\a
_diffrn_radiation_wavelength 0.71073
_diffrn_reflns_av_R_equivalents 0.0647
_diffrn_reflns_av_sigmaI/netI 0.0579
_diffrn_reflns_limit_h_max 13
_diffrn_reflns_limit_h_min -13
_diffrn_reflns_limit_k_max 30
_diffrn_reflns_limit_k_min -30
_diffrn_reflns_limit_l_max 24
_diffrn_reflns_limit_l_min -24
_diffrn_reflns_number 42787
_diffrn_reflns_theta_full 27.50
_diffrn_reflns_theta_max 27.50
_diffrn_reflns_theta_min 1.42
_exptl_absorpt_coefficient_mu 0.491
_exptl_absorpt_correction_T_max 0.9759
_exptl_absorpt_correction_T_min 0.9082
_exptl_absorpt_correction_type multi-scan
_exptl_absorpt_process_details '(SADABS; Sheldrick, 2003)'
_exptl_crystal_colour white
_exptl_crystal_density_diffrn 1.306
_exptl_crystal_density_method 'not measured'
_exptl_crystal_description prism
_exptl_crystal_F_000 1784
_exptl_crystal_size_max 0.20
_exptl_crystal_size_mid 0.06
_exptl_crystal_size_min 0.05
_refine_diff_density_max 0.546
_refine_diff_density_min -0.515
_refine_diff_density_rms 0.101
_refine_ls_extinction_method none
_refine_ls_goodness_of_fit_ref 1.129
_refine_ls_hydrogen_treatment constr
_refine_ls_matrix_type full
_refine_ls_number_parameters 541
_refine_ls_number_reflns 10035
_refine_ls_number_restraints 0
_refine_ls_restrained_S_all 1.129
_refine_ls_R_factor_all 0.0985
_refine_ls_R_factor_gt 0.0672
_refine_ls_shift/su_max 0.016
_refine_ls_shift/su_mean 0.001
_refine_ls_structure_factor_coef Fsqd
_refine_ls_weighting_details 'calc w=1/[\s^2^(Fo^2^)+(0.0679P)^2^+2.2451P] where P=(Fo^2^+2Fc^2^)/3'
_refine_ls_weighting_scheme calc
_refine_ls_wR_factor_gt 0.1497
_refine_ls_wR_factor_ref 0.1672
_reflns_number_gt 7230
_reflns_number_total 10035
_reflns_threshold_expression >2sigma(I)
_cod_data_source_file ic9015838_si_002_05.cif
_cod_data_source_block L6Fe(II)-NCMe
_cod_depositor_comments
;
The following automatic conversions were performed:

'_symmetry_cell_setting' value 'Monoclinic' changed to 'monoclinic'
according to the built-in table from CIF Core dictionary named
'cif_core.dic' version 2.4.1 from
2010-06-29.

'_exptl_absorpt_correction_type' value 'Multi-Scan'
changed to 'multi-scan' according to the built-in table from CIF Core
dictionary named 'cif_core.dic' version 2.4.1 from 2010-06-29.

Automatic conversion script
Id: cif_fix_values 1646 2011-03-28 12:23:43Z adriana 
;
_cod_original_sg_symbol_H-M 'P 1 21/n 1 '
_cod_database_code 4314425

loop_
_symmetry_equiv_pos_as_xyz
'x, y, z'
'-x+1/2, y+1/2, -z+1/2'
'-x, -y, -z'
'x-1/2, -y-1/2, z-1/2'

loop_
_atom_site_label
_atom_site_type_symbol
_atom_site_fract_x
_atom_site_fract_y
_atom_site_fract_z
_atom_site_U_iso_or_equiv
_atom_site_adp_type
_atom_site_occupancy
_atom_site_symmetry_multiplicity
_atom_site_calc_flag
_atom_site_refinement_flags
_atom_site_disorder_assembly
_atom_site_disorder_group
Fe1 Fe 0.58330(4) 0.188592(18) 0.68838(2) 0.02750(13) Uani 1 1 d . . .
K1 K 0.67107(8) 0.36029(3) 0.41372(4) 0.0411(2) Uani 1 1 d . . .
N1 N 0.5284(3) 0.10611(11) 0.62444(14) 0.0302(6) Uani 1 1 d . . .
C1 C 0.5784(3) 0.06253(13) 0.67844(17) 0.0333(7) Uani 1 1 d . . .
C2 C 0.6923(3) 0.07675(13) 0.73438(17) 0.0326(7) Uani 1 1 d . . .
C3 C 0.7442(4) 0.03414(15) 0.78667(19) 0.0410(8) Uani 1 1 d . . .
H3A H 0.8205 0.0416 0.8246 0.049 Uiso 1 1 calc R . .
C4 C 0.6822(4) -0.01898(16) 0.7820(2) 0.0507(10) Uani 1 1 d . . .
H4A H 0.7182 -0.0471 0.8168 0.061 Uiso 1 1 calc R . .
C5 C 0.5703(4) -0.03120(16) 0.7280(2) 0.0516(10) Uani 1 1 d . . .
H5A H 0.5290 -0.0670 0.7261 0.062 Uiso 1 1 calc R . .
C6 C 0.5184(4) 0.01019(14) 0.6760(2) 0.0434(8) Uani 1 1 d . . .
H6A H 0.4414 0.0022 0.6387 0.052 Uiso 1 1 calc R . .
N2 N 0.7416(3) 0.13246(11) 0.73111(14) 0.0307(6) Uani 1 1 d . . .
O1 O 0.9235(3) 0.12641(11) 0.83246(14) 0.0486(6) Uani 1 1 d . . .
C7 C 0.8573(3) 0.15027(14) 0.77653(18) 0.0349(7) Uani 1 1 d . . .
C8 C 0.9067(3) 0.20684(14) 0.75384(19) 0.0355(7) Uani 1 1 d . . .
C9 C 0.8914(3) 0.22085(15) 0.6800(2) 0.0394(8) Uani 1 1 d . . .
H9A H 0.8513 0.1946 0.6435 0.047 Uiso 1 1 calc R . .
C10 C 0.9344(4) 0.27300(17) 0.6598(2) 0.0511(10) Uani 1 1 d . . .
H10A H 0.9244 0.2821 0.6098 0.061 Uiso 1 1 calc R . .
C11 C 0.9925(4) 0.31165(17) 0.7138(3) 0.0544(10) Uani 1 1 d . . .
H11A H 1.0196 0.3475 0.7004 0.065 Uiso 1 1 calc R . .
C12 C 1.0104(4) 0.29786(16) 0.7867(2) 0.0515(10) Uani 1 1 d . . .
H12A H 1.0512 0.3242 0.8229 0.062 Uiso 1 1 calc R . .
C13 C 0.9690(4) 0.24550(15) 0.8076(2) 0.0429(8) Uani 1 1 d . . .
H13A H 0.9828 0.2362 0.8577 0.051 Uiso 1 1 calc R . .
C14 C 0.6002(3) 0.11115(14) 0.56580(17) 0.0320(7) Uani 1 1 d . . .
C15 C 0.6193(3) 0.16644(13) 0.54087(17) 0.0305(7) Uani 1 1 d . . .
C16 C 0.6872(4) 0.17128(15) 0.48383(18) 0.0379(8) Uani 1 1 d . . .
H16A H 0.6990 0.2073 0.4645 0.046 Uiso 1 1 calc R . .
C17 C 0.7371(4) 0.12336(16) 0.45576(19) 0.0421(8) Uani 1 1 d . . .
H17A H 0.7833 0.1276 0.4181 0.050 Uiso 1 1 calc R . .
C18 C 0.7204(4) 0.06995(16) 0.48181(19) 0.0429(8) Uani 1 1 d . . .
H18A H 0.7552 0.0380 0.4624 0.052 Uiso 1 1 calc R . .
C19 C 0.6510(4) 0.06379(14) 0.53746(19) 0.0401(8) Uani 1 1 d . . .
H19A H 0.6386 0.0275 0.5557 0.048 Uiso 1 1 calc R . .
N3 N 0.5728(3) 0.21151(11) 0.57875(14) 0.0311(6) Uani 1 1 d . . .
O2 O 0.5992(3) 0.28423(11) 0.49830(14) 0.0559(7) Uani 1 1 d . . .
C20 C 0.5635(3) 0.26502(14) 0.55289(18) 0.0357(7) Uani 1 1 d . . .
C21 C 0.4984(4) 0.30532(14) 0.59707(18) 0.0361(7) Uani 1 1 d . . .
C22 C 0.3864(4) 0.28981(16) 0.6222(2) 0.0419(8) Uani 1 1 d . . .
H22A H 0.3488 0.2535 0.6113 0.050 Uiso 1 1 calc R . .
C23 C 0.3290(4) 0.3273(2) 0.6632(3) 0.0613(12) Uani 1 1 d . . .
H23A H 0.2521 0.3165 0.6794 0.074 Uiso 1 1 calc R . .
C24 C 0.3837(5) 0.3802(2) 0.6804(3) 0.0696(14) Uani 1 1 d . . .
H24A H 0.3461 0.4053 0.7093 0.083 Uiso 1 1 calc R . .
C25 C 0.4937(5) 0.39620(18) 0.6549(3) 0.0643(12) Uani 1 1 d . . .
H25A H 0.5310 0.4325 0.6663 0.077 Uiso 1 1 calc R . .
C26 C 0.5506(4) 0.35992(15) 0.6129(2) 0.0488(9) Uani 1 1 d . . .
H26A H 0.6247 0.3719 0.5948 0.059 Uiso 1 1 calc R . .
C27 C 0.3835(3) 0.11059(13) 0.60253(17) 0.0318(7) Uani 1 1 d . . .
C28 C 0.3220(3) 0.13788(14) 0.65359(18) 0.0344(7) Uani 1 1 d . . .
C29 C 0.1824(4) 0.14335(15) 0.6344(2) 0.0426(8) Uani 1 1 d . . .
H29A H 0.1383 0.1620 0.6666 0.051 Uiso 1 1 calc R . .
C30 C 0.1080(4) 0.12175(17) 0.5688(2) 0.0516(10) Uani 1 1 d . . .
H30A H 0.0137 0.1254 0.5574 0.062 Uiso 1 1 calc R . .
C31 C 0.1694(4) 0.09501(17) 0.5199(2) 0.0505(10) Uani 1 1 d . . .
H31A H 0.1174 0.0801 0.4757 0.061 Uiso 1 1 calc R . .
C32 C 0.3085(4) 0.09024(15) 0.53622(19) 0.0437(9) Uani 1 1 d . . .
H32A H 0.3516 0.0733 0.5024 0.052 Uiso 1 1 calc R . .
N4 N 0.4083(3) 0.16152(11) 0.71686(14) 0.0320(6) Uani 1 1 d . . .
O3 O 0.2640(3) 0.14127(13) 0.79233(15) 0.0579(8) Uani 1 1 d . . .
C33 C 0.3687(4) 0.16221(15) 0.78059(19) 0.0379(8) Uani 1 1 d . . .
C34 C 0.4625(4) 0.19183(14) 0.84325(18) 0.0366(7) Uani 1 1 d . . .
C35 C 0.5947(4) 0.17497(15) 0.86972(19) 0.0412(8) Uani 1 1 d . . .
H35A H 0.6288 0.1441 0.8477 0.049 Uiso 1 1 calc R . .
C36 C 0.6772(4) 0.20298(17) 0.9280(2) 0.0515(10) Uani 1 1 d . . .
H36A H 0.7666 0.1909 0.9459 0.062 Uiso 1 1 calc R . .
C37 C 0.6283(5) 0.24882(18) 0.9601(2) 0.0593(11) Uani 1 1 d . . .
H37A H 0.6847 0.2684 0.9992 0.071 Uiso 1 1 calc R . .
C38 C 0.4971(5) 0.26557(19) 0.9345(2) 0.0614(12) Uani 1 1 d . . .
H38A H 0.4637 0.2966 0.9565 0.074 Uiso 1 1 calc R . .
C39 C 0.4134(4) 0.23736(17) 0.8769(2) 0.0499(10) Uani 1 1 d . . .
H39A H 0.3233 0.2488 0.8604 0.060 Uiso 1 1 calc R . .
N5 N 0.6351(3) 0.26308(12) 0.75107(15) 0.0358(6) Uani 1 1 d . . .
C40 C 0.6628(4) 0.30256(15) 0.7863(2) 0.0400(8) Uani 1 1 d . . .
C41 C 0.6993(5) 0.35295(18) 0.8323(2) 0.0646(12) Uani 1 1 d . . .
H41A H 0.7632 0.3756 0.8135 0.097 Uiso 1 1 calc R . .
H41B H 0.7398 0.3414 0.8824 0.097 Uiso 1 1 calc R . .
H41C H 0.6192 0.3753 0.8317 0.097 Uiso 1 1 calc R . .
N6 N 0.6316(6) 0.4723(2) 0.4567(3) 0.1108(19) Uani 1 1 d . . .
C42 C 0.6626(5) 0.5140(2) 0.4840(3) 0.0734(14) Uani 1 1 d . . .
C43 C 0.7039(6) 0.5679(2) 0.5177(3) 0.0722(14) Uani 1 1 d . . .
H43A H 0.7941 0.5647 0.5486 0.108 Uiso 1 1 calc R . .
H43B H 0.6422 0.5793 0.5475 0.108 Uiso 1 1 calc R . .
H43C H 0.7031 0.5962 0.4798 0.108 Uiso 1 1 calc R . .
N7 N 0.947(2) 0.4264(12) 0.5468(11) 0.243(12) Uani 1 1 d . . .
C44 C 1.013(2) 0.4567(12) 0.5853(12) 0.218(17) Uani 1 1 d . . .
C45 C 1.0856(14) 0.5034(8) 0.6276(9) 0.243(12) Uani 1 1 d . . .
H45A H 1.1736 0.4904 0.6541 0.364 Uiso 1 1 calc R . .
H45B H 1.0354 0.5171 0.6622 0.364 Uiso 1 1 calc R . .
H45C H 1.0962 0.5340 0.5945 0.364 Uiso 1 1 calc R . .
N8 N 0.6033(10) 0.5438(3) 0.1521(4) 0.187(4) Uani 1 1 d . . .
C46 C 0.5698(7) 0.5063(2) 0.1775(3) 0.0877(18) Uani 1 1 d . . .
C47 C 0.5309(8) 0.4589(2) 0.2151(4) 0.114(3) Uani 1 1 d . . .
H47A H 0.5888 0.4566 0.2642 0.171 Uiso 1 1 calc R . .
H47B H 0.5392 0.4244 0.1883 0.171 Uiso 1 1 calc R . .
H47C H 0.4382 0.4636 0.2186 0.171 Uiso 1 1 calc R . .

loop_
_atom_site_aniso_label
_atom_site_aniso_U_11
_atom_site_aniso_U_22
_atom_site_aniso_U_33
_atom_site_aniso_U_23
_atom_site_aniso_U_13
_atom_site_aniso_U_12
Fe1 0.0316(2) 0.0252(2) 0.0261(2) -0.00054(18) 0.00732(17) -0.00102(18)
K1 0.0452(4) 0.0417(4) 0.0395(4) 0.0074(3) 0.0165(3) 0.0018(3)
N1 0.0394(15) 0.0248(13) 0.0266(13) 0.0004(10) 0.0081(11) -0.0033(11)
C1 0.0436(19) 0.0249(16) 0.0327(17) 0.0000(13) 0.0114(15) 0.0012(14)
C2 0.0411(18) 0.0269(16) 0.0317(16) 0.0011(13) 0.0121(14) 0.0036(14)
C3 0.046(2) 0.040(2) 0.0375(19) 0.0092(15) 0.0102(16) 0.0061(16)
C4 0.060(3) 0.035(2) 0.061(3) 0.0209(18) 0.023(2) 0.0139(18)
C5 0.061(3) 0.0292(19) 0.067(3) 0.0055(18) 0.021(2) -0.0064(17)
C6 0.052(2) 0.0294(18) 0.049(2) -0.0003(15) 0.0104(17) -0.0058(16)
N2 0.0318(14) 0.0279(14) 0.0314(14) 0.0001(11) 0.0056(11) 0.0020(11)
O1 0.0469(15) 0.0459(15) 0.0448(15) 0.0041(12) -0.0058(12) 0.0022(12)
C7 0.0334(17) 0.0333(18) 0.0372(18) -0.0043(14) 0.0066(14) 0.0076(14)
C8 0.0285(16) 0.0347(18) 0.0431(19) -0.0054(15) 0.0079(14) 0.0046(13)
C9 0.0324(18) 0.042(2) 0.045(2) -0.0039(16) 0.0127(15) -0.0011(15)
C10 0.052(2) 0.052(2) 0.054(2) 0.0028(19) 0.0221(19) -0.0041(19)
C11 0.049(2) 0.041(2) 0.075(3) -0.001(2) 0.017(2) -0.0055(18)
C12 0.049(2) 0.039(2) 0.061(3) -0.0093(18) 0.0037(19) -0.0059(17)
C13 0.0408(19) 0.039(2) 0.044(2) -0.0049(16) 0.0012(16) 0.0045(16)
C14 0.0360(17) 0.0330(17) 0.0274(16) -0.0047(13) 0.0081(13) -0.0037(13)
C15 0.0333(17) 0.0309(16) 0.0271(15) -0.0028(13) 0.0068(13) -0.0027(13)
C16 0.047(2) 0.0332(18) 0.0357(18) 0.0000(14) 0.0148(15) -0.0050(15)
C17 0.047(2) 0.050(2) 0.0325(18) -0.0059(16) 0.0148(16) -0.0042(17)
C18 0.051(2) 0.040(2) 0.0410(19) -0.0142(16) 0.0164(17) -0.0005(16)
C19 0.053(2) 0.0283(17) 0.0393(18) -0.0055(14) 0.0125(16) -0.0058(15)
N3 0.0389(15) 0.0259(13) 0.0294(13) -0.0002(11) 0.0099(12) -0.0019(11)
O2 0.095(2) 0.0378(15) 0.0433(15) 0.0100(12) 0.0330(15) -0.0017(14)
C20 0.0423(19) 0.0314(17) 0.0317(17) 0.0017(14) 0.0048(14) -0.0022(14)
C21 0.0443(19) 0.0285(17) 0.0314(17) 0.0045(14) 0.0003(14) 0.0009(14)
C22 0.0379(19) 0.0396(19) 0.044(2) -0.0015(16) 0.0006(16) 0.0034(15)
C23 0.043(2) 0.073(3) 0.069(3) -0.005(2) 0.017(2) 0.010(2)
C24 0.065(3) 0.067(3) 0.074(3) -0.019(3) 0.009(3) 0.024(2)
C25 0.069(3) 0.038(2) 0.080(3) -0.016(2) 0.005(3) 0.006(2)
C26 0.056(2) 0.033(2) 0.056(2) -0.0011(17) 0.0097(19) 0.0009(17)
C27 0.0357(17) 0.0252(16) 0.0330(17) 0.0040(13) 0.0048(14) -0.0075(13)
C28 0.0390(18) 0.0294(17) 0.0350(17) 0.0048(14) 0.0091(14) -0.0066(14)
C29 0.0366(19) 0.043(2) 0.048(2) 0.0103(17) 0.0089(16) -0.0034(15)
C30 0.039(2) 0.053(2) 0.056(2) 0.016(2) -0.0017(18) -0.0086(18)
C31 0.055(2) 0.047(2) 0.040(2) 0.0054(17) -0.0086(18) -0.0146(19)
C32 0.059(2) 0.0345(19) 0.0344(18) 0.0022(15) 0.0050(17) -0.0124(17)
N4 0.0348(14) 0.0297(14) 0.0326(14) -0.0008(11) 0.0098(12) -0.0025(11)
O3 0.0579(17) 0.075(2) 0.0492(16) -0.0109(14) 0.0285(14) -0.0261(15)
C33 0.0426(19) 0.0347(18) 0.0408(19) -0.0004(15) 0.0185(16) 0.0014(15)
C34 0.0456(19) 0.0338(18) 0.0334(17) 0.0022(14) 0.0155(15) 0.0016(15)
C35 0.055(2) 0.0350(19) 0.0353(18) -0.0002(15) 0.0150(17) 0.0083(16)
C36 0.055(2) 0.050(2) 0.044(2) 0.0057(18) -0.0003(18) 0.0120(19)
C37 0.074(3) 0.050(2) 0.045(2) -0.0091(19) -0.004(2) 0.010(2)
C38 0.069(3) 0.058(3) 0.055(3) -0.022(2) 0.010(2) 0.013(2)
C39 0.047(2) 0.054(2) 0.051(2) -0.0085(19) 0.0154(18) 0.0059(18)
N5 0.0371(15) 0.0343(16) 0.0349(15) -0.0016(13) 0.0064(12) 0.0009(12)
C40 0.048(2) 0.0339(19) 0.0402(19) -0.0028(15) 0.0143(16) -0.0018(16)
C41 0.092(3) 0.043(2) 0.059(3) -0.020(2) 0.016(2) -0.015(2)
N6 0.117(4) 0.063(3) 0.159(5) -0.041(3) 0.045(4) -0.012(3)
C42 0.081(3) 0.056(3) 0.088(4) -0.010(3) 0.028(3) -0.003(3)
C43 0.096(4) 0.060(3) 0.060(3) -0.012(2) 0.018(3) -0.010(3)
N7 0.25(2) 0.29(2) 0.228(18) 0.129(16) 0.136(16) 0.130(17)
C44 0.19(2) 0.30(4) 0.22(3) 0.16(3) 0.16(2) 0.11(2)
C45 0.124(10) 0.38(3) 0.251(19) 0.153(19) 0.098(11) 0.030(12)
N8 0.365(13) 0.101(5) 0.141(6) -0.013(4) 0.155(7) -0.076(6)
C46 0.140(5) 0.066(3) 0.076(4) -0.005(3) 0.064(4) -0.013(3)
C47 0.164(7) 0.068(4) 0.150(6) 0.011(4) 0.117(6) 0.014(4)

loop_
_atom_type_symbol
_atom_type_description
_atom_type_scat_dispersion_real
_atom_type_scat_dispersion_imag
_atom_type_scat_source
C C 0.0033 0.0016 'International Tables Vol C Tables 4.2.6.8 and 6.1.1.4'
H H 0.0000 0.0000 'International Tables Vol C Tables 4.2.6.8 and 6.1.1.4'
N N 0.0061 0.0033 'International Tables Vol C Tables 4.2.6.8 and 6.1.1.4'
O O 0.0106 0.0060 'International Tables Vol C Tables 4.2.6.8 and 6.1.1.4'
K K 0.2009 0.2494 'International Tables Vol C Tables 4.2.6.8 and 6.1.1.4'
Fe Fe 0.3463 0.8444 'International Tables Vol C Tables 4.2.6.8 and 6.1.1.4'

loop_
_geom_angle_atom_site_label_1
_geom_angle_atom_site_label_2
_geom_angle_atom_site_label_3
_geom_angle
_geom_angle_site_symmetry_1
_geom_angle_site_symmetry_3
_geom_angle_publ_flag
N4 Fe1 N2 109.97(11) . . ?
N4 Fe1 N3 118.49(11) . . ?
N2 Fe1 N3 113.22(10) . . ?
N4 Fe1 N5 103.42(11) . . ?
N2 Fe1 N5 103.92(11) . . ?
N3 Fe1 N5 106.19(11) . . ?
N4 Fe1 N1 75.66(10) . . ?
N2 Fe1 N1 74.76(10) . . ?
N3 Fe1 N1 75.89(10) . . ?
N5 Fe1 N1 177.89(10) . . ?
O2 K1 O1 93.64(10) . 4_565 ?
O2 K1 O3 135.76(9) . 4_665 ?
O1 K1 O3 89.66(9) 4_565 4_665 ?
O2 K1 N6 113.07(14) . . ?
O1 K1 N6 82.64(14) 4_565 . ?
O3 K1 N6 111.11(14) 4_665 . ?
O2 K1 C13 69.29(9) . 4_565 ?
O1 K1 C13 53.57(8) 4_565 4_565 ?
O3 K1 C13 77.79(10) 4_665 4_565 ?
N6 K1 C13 135.81(14) . 4_565 ?
C27 N1 C1 114.9(2) . . ?
C27 N1 C14 116.2(2) . . ?
C1 N1 C14 115.1(3) . . ?
C27 N1 Fe1 101.38(18) . . ?
C1 N1 Fe1 103.53(18) . . ?
C14 N1 Fe1 102.69(18) . . ?
C6 C1 C2 121.5(3) . . ?
C6 C1 N1 122.1(3) . . ?
C2 C1 N1 116.4(3) . . ?
N2 C2 C1 115.4(3) . . ?
N2 C2 C3 127.5(3) . . ?
C1 C2 C3 117.1(3) . . ?
C4 C3 C2 120.1(3) . . ?
C4 C3 H3A 120.0 . . ?
C2 C3 H3A 120.0 . . ?
C5 C4 C3 121.6(3) . . ?
C5 C4 H4A 119.2 . . ?
C3 C4 H4A 119.2 . . ?
C4 C5 C6 119.0(3) . . ?
C4 C5 H5A 120.5 . . ?
C6 C5 H5A 120.5 . . ?
C1 C6 C5 120.7(4) . . ?
C1 C6 H6A 119.6 . . ?
C5 C6 H6A 119.6 . . ?
C7 N2 C2 122.0(3) . . ?
C7 N2 Fe1 121.9(2) . . ?
C2 N2 Fe1 110.5(2) . . ?
C7 O1 K1 133.7(2) . 4_666 ?
O1 C7 N2 128.0(3) . . ?
O1 C7 C8 118.8(3) . . ?
N2 C7 C8 113.3(3) . . ?
C9 C8 C13 119.2(3) . . ?
C9 C8 C7 121.1(3) . . ?
C13 C8 C7 119.7(3) . . ?
C10 C9 C8 120.7(3) . . ?
C10 C9 H9A 119.7 . . ?
C8 C9 H9A 119.7 . . ?
C9 C10 C11 119.4(4) . . ?
C9 C10 H10A 120.3 . . ?
C11 C10 H10A 120.3 . . ?
C12 C11 C10 120.3(4) . . ?
C12 C11 H11A 119.8 . . ?
C10 C11 H11A 119.8 . . ?
C11 C12 C13 120.7(4) . . ?
C11 C12 H12A 119.6 . . ?
C13 C12 H12A 119.6 . . ?
C12 C13 C8 119.6(4) . . ?
C12 C13 K1 127.4(3) . 4_666 ?
C8 C13 K1 93.1(2) . 4_666 ?
C12 C13 H13A 120.2 . . ?
C8 C13 H13A 120.2 . . ?
K1 C13 H13A 48.9 4_666 . ?
C19 C14 C15 121.6(3) . . ?
C19 C14 N1 121.3(3) . . ?
C15 C14 N1 117.1(3) . . ?
C16 C15 C14 117.1(3) . . ?
C16 C15 N3 126.9(3) . . ?
C14 C15 N3 115.9(3) . . ?
C17 C16 C15 120.6(3) . . ?
C17 C16 H16A 119.7 . . ?
C15 C16 H16A 119.7 . . ?
C18 C17 C16 121.5(3) . . ?
C18 C17 H17A 119.3 . . ?
C16 C17 H17A 119.3 . . ?
C17 C18 C19 119.1(3) . . ?
C17 C18 H18A 120.5 . . ?
C19 C18 H18A 120.5 . . ?
C14 C19 C18 120.1(3) . . ?
C14 C19 H19A 120.0 . . ?
C18 C19 H19A 120.0 . . ?
C20 N3 C15 121.7(3) . . ?
C20 N3 Fe1 125.1(2) . . ?
C15 N3 Fe1 110.41(19) . . ?
C20 O2 K1 157.6(2) . . ?
O2 C20 N3 128.7(3) . . ?
O2 C20 C21 118.0(3) . . ?
N3 C20 C21 113.3(3) . . ?
C22 C21 C26 118.5(3) . . ?
C22 C21 C20 121.6(3) . . ?
C26 C21 C20 119.9(3) . . ?
C21 C22 C23 120.6(4) . . ?
C21 C22 H22A 119.7 . . ?
C23 C22 H22A 119.7 . . ?
C24 C23 C22 120.4(4) . . ?
C24 C23 H23A 119.8 . . ?
C22 C23 H23A 119.8 . . ?
C25 C24 C23 119.4(4) . . ?
C25 C24 H24A 120.3 . . ?
C23 C24 H24A 120.3 . . ?
C24 C25 C26 121.1(4) . . ?
C24 C25 H25A 119.5 . . ?
C26 C25 H25A 119.5 . . ?
C25 C26 C21 120.0(4) . . ?
C25 C26 H26A 120.0 . . ?
C21 C26 H26A 120.0 . . ?
C32 C27 C28 121.5(3) . . ?
C32 C27 N1 123.1(3) . . ?
C28 C27 N1 115.3(3) . . ?
C29 C28 C27 117.2(3) . . ?
C29 C28 N4 125.5(3) . . ?
C27 C28 N4 117.1(3) . . ?
C30 C29 C28 120.9(4) . . ?
C30 C29 H29A 119.6 . . ?
C28 C29 H29A 119.6 . . ?
C31 C30 C29 121.2(4) . . ?
C31 C30 H30A 119.4 . . ?
C29 C30 H30A 119.4 . . ?
C30 C31 C32 119.5(4) . . ?
C30 C31 H31A 120.3 . . ?
C32 C31 H31A 120.3 . . ?
C27 C32 C31 119.7(4) . . ?
C27 C32 H32A 120.2 . . ?
C31 C32 H32A 120.2 . . ?
C33 N4 C28 119.3(3) . . ?
C33 N4 Fe1 132.6(2) . . ?
C28 N4 Fe1 108.16(19) . . ?
C33 O3 K1 130.5(2) . 4_566 ?
O3 C33 N4 126.9(3) . . ?
O3 C33 C34 117.8(3) . . ?
N4 C33 C34 115.4(3) . . ?
C35 C34 C39 118.8(3) . . ?
C35 C34 C33 122.6(3) . . ?
C39 C34 C33 118.6(3) . . ?
C36 C35 C34 120.7(3) . . ?
C36 C35 H35A 119.6 . . ?
C34 C35 H35A 119.6 . . ?
C35 C36 C37 120.0(4) . . ?
C35 C36 H36A 120.0 . . ?
C37 C36 H36A 120.0 . . ?
C38 C37 C36 119.7(4) . . ?
C38 C37 H37A 120.2 . . ?
C36 C37 H37A 120.2 . . ?
C37 C38 C39 120.8(4) . . ?
C37 C38 H38A 119.6 . . ?
C39 C38 H38A 119.6 . . ?
C38 C39 C34 120.0(4) . . ?
C38 C39 H39A 120.0 . . ?
C34 C39 H39A 120.0 . . ?
C40 N5 Fe1 178.4(3) . . ?
N5 C40 C41 179.3(4) . . ?
C40 C41 H41A 109.5 . . ?
C40 C41 H41B 109.5 . . ?
H41A C41 H41B 109.5 . . ?
C40 C41 H41C 109.5 . . ?
H41A C41 H41C 109.5 . . ?
H41B C41 H41C 109.5 . . ?
C42 N6 K1 155.4(5) . . ?
N6 C42 C43 178.7(6) . . ?
C42 C43 H43A 109.5 . . ?
C42 C43 H43B 109.5 . . ?
H43A C43 H43B 109.5 . . ?
C42 C43 H43C 109.5 . . ?
H43A C43 H43C 109.5 . . ?
H43B C43 H43C 109.5 . . ?
N7 C44 C45 170(3) . . ?
C44 C45 H45A 109.5 . . ?
C44 C45 H45B 109.5 . . ?
H45A C45 H45B 109.5 . . ?
C44 C45 H45C 109.5 . . ?
H45A C45 H45C 109.5 . . ?
H45B C45 H45C 109.5 . . ?
N8 C46 C47 176.2(8) . . ?
C46 C47 H47A 109.5 . . ?
C46 C47 H47B 109.5 . . ?
H47A C47 H47B 109.5 . . ?
C46 C47 H47C 109.5 . . ?
H47A C47 H47C 109.5 . . ?
H47B C47 H47C 109.5 . . ?

loop_
_geom_bond_atom_site_label_1
_geom_bond_atom_site_label_2
_geom_bond_distance
_geom_bond_site_symmetry_2
_geom_bond_publ_flag
Fe1 N4 2.079(3) . ?
Fe1 N2 2.096(3) . ?
Fe1 N3 2.097(3) . ?
Fe1 N5 2.106(3) . ?
Fe1 N1 2.280(3) . ?
K1 O2 2.604(3) . ?
K1 O1 2.647(3) 4_565 ?
K1 O3 2.655(3) 4_665 ?
K1 N6 2.812(5) . ?
K1 C13 3.533(4) 4_565 ?
N1 C27 1.444(4) . ?
N1 C1 1.446(4) . ?
N1 C14 1.458(4) . ?
C1 C6 1.371(5) . ?
C1 C2 1.411(5) . ?
C2 N2 1.411(4) . ?
C2 C3 1.415(4) . ?
C3 C4 1.394(5) . ?
C3 H3A 0.9400 . ?
C4 C5 1.369(6) . ?
C4 H4A 0.9400 . ?
C5 C6 1.391(5) . ?
C5 H5A 0.9400 . ?
C6 H6A 0.9400 . ?
N2 C7 1.351(4) . ?
O1 C7 1.240(4) . ?
O1 K1 2.647(3) 4_666 ?
C7 C8 1.519(5) . ?
C8 C9 1.392(5) . ?
C8 C13 1.395(5) . ?
C9 C10 1.386(5) . ?
C9 H9A 0.9400 . ?
C10 C11 1.386(6) . ?
C10 H10A 0.9400 . ?
C11 C12 1.371(6) . ?
C11 H11A 0.9400 . ?
C12 C13 1.388(5) . ?
C12 H12A 0.9400 . ?
C13 K1 3.533(4) 4_666 ?
C13 H13A 0.9400 . ?
C14 C19 1.385(5) . ?
C14 C15 1.410(4) . ?
C15 C16 1.405(4) . ?
C15 N3 1.417(4) . ?
C16 C17 1.389(5) . ?
C16 H16A 0.9400 . ?
C17 C18 1.373(5) . ?
C17 H17A 0.9400 . ?
C18 C19 1.395(5) . ?
C18 H18A 0.9400 . ?
C19 H19A 0.9400 . ?
N3 C20 1.344(4) . ?
O2 C20 1.245(4) . ?
C20 C21 1.509(5) . ?
C21 C22 1.382(5) . ?
C21 C26 1.396(5) . ?
C22 C23 1.387(5) . ?
C22 H22A 0.9400 . ?
C23 C24 1.371(7) . ?
C23 H23A 0.9400 . ?
C24 C25 1.370(7) . ?
C24 H24A 0.9400 . ?
C25 C26 1.376(6) . ?
C25 H25A 0.9400 . ?
C26 H26A 0.9400 . ?
C27 C32 1.382(5) . ?
C27 C28 1.413(5) . ?
C28 C29 1.392(5) . ?
C28 N4 1.414(4) . ?
C29 C30 1.381(5) . ?
C29 H29A 0.9400 . ?
C30 C31 1.375(6) . ?
C30 H30A 0.9400 . ?
C31 C32 1.386(6) . ?
C31 H31A 0.9400 . ?
C32 H32A 0.9400 . ?
N4 C33 1.344(4) . ?
O3 C33 1.242(4) . ?
O3 K1 2.655(3) 4_566 ?
C33 C34 1.501(5) . ?
C34 C35 1.383(5) . ?
C34 C39 1.394(5) . ?
C35 C36 1.380(5) . ?
C35 H35A 0.9400 . ?
C36 C37 1.382(5) . ?
C36 H36A 0.9400 . ?
C37 C38 1.372(6) . ?
C37 H37A 0.9400 . ?
C38 C39 1.379(5) . ?
C38 H38A 0.9400 . ?
C39 H39A 0.9400 . ?
N5 C40 1.136(4) . ?
C40 C41 1.461(5) . ?
C41 H41A 0.9700 . ?
C41 H41B 0.9700 . ?
C41 H41C 0.9700 . ?
N6 C42 1.117(6) . ?
C42 C43 1.436(7) . ?
C43 H43A 0.9700 . ?
C43 H43B 0.9700 . ?
C43 H43C 0.9700 . ?
N7 C44 1.12(4) . ?
C44 C45 1.45(3) . ?
C45 H45A 0.9700 . ?
C45 H45B 0.9700 . ?
C45 H45C 0.9700 . ?
N8 C46 1.092(7) . ?
C46 C47 1.424(7) . ?
C47 H47A 0.9700 . ?
C47 H47B 0.9700 . ?
C47 H47C 0.9700 . ?
